data_1521205
loop_
_publ_author_name
'Ijjaali, I.'
'Welter, R.'
'Venturini, G.'
'Malaman, B.'

_publ_section_title
;
 Refinements of the Ti Ni Si - type R Mn Si (R = Tb, Lu, Sc) and Dy Co Si
 structures from single crystal X-ray diffraction
;
_journal_name_full 'Journal of Alloys Compd.'
_journal_page_first 4
_journal_page_last 10
_journal_volume 292
_journal_year 1999
_chemical_formula_sum 'Co Dy Si'
_chemical_name_systematic 'Dy Co Si'
_space_group_IT_number 62
_symmetry_space_group_name_Hall '-P 2ac 2n'
_symmetry_space_group_name_H-M 'P n m a'
_cell_angle_alpha 90
_cell_angle_beta 90
_cell_angle_gamma 90
_cell_formula_units_Z 4
_cell_length_a 6.866
_cell_length_b 4.158
_cell_length_c 7.086
_cell_volume 202.297
_citation_journal_id_ASTM JALCEU
_cod_data_source_file Ijjaali_JALCEU_1999_15.cif
_cod_data_source_block Co1Dy1Si1
_cod_original_formula_sum 'Co1 Dy1 Si1'
_cod_database_code 1521205

loop_
_symmetry_equiv_pos_as_xyz
x,y,z
-x+1/2,-y,z+1/2
x+1/2,-y+1/2,-z+1/2
-x,y+1/2,-z
-x,-y,-z
x-1/2,y,-z-1/2
-x-1/2,y-1/2,z-1/2
x,-y-1/2,z

loop_
_atom_site_label
_atom_site_type_symbol
_atom_site_fract_x
_atom_site_fract_y
_atom_site_fract_z
_atom_site_occupancy
_atom_site_U_iso_or_equiv
Dy1 Dy 0.98961 0.25 0.69089 1 0.0
Co1 Co 0.1499 0.25 0.0654 1 0.0
Si1 Si 0.301 0.25 0.397 1 0.0
